data_7250860
loop_
_publ_author_name
'Zhang, Yuchen'
'Jiao, Yijia'
'Guo, Yan'
'Cen, Peipei'
'Zhang, Zhenyi'
'Liu, Xiangyu'

_publ_section_title
;
 Dynamic pedal motion and thermal expansion in an ionic co-crystal with
 1,2-bis(4-pyridyl) ethylene
;
_journal_issue 40
_journal_name_full 'RSC Advances'
_journal_page_first 33531
_journal_page_last 33535
_journal_paper_doi 10.1039/D5RA04941E
_journal_volume 15
_journal_year 2025
_chemical_formula_moiety 'C12 H11 N2, C24 H20 B'
_chemical_formula_sum 'C36 H31 B N2'
_chemical_formula_weight 502.44
_space_group_crystal_system monoclinic
_space_group_IT_number 14
_space_group_name_Hall '-P 2yn'
_space_group_name_H-M_alt 'P 1 21/n 1'
_atom_sites_solution_hydrogens geom
_atom_sites_solution_primary iterative
_audit_creation_date 2025-02-10
_audit_creation_method
;
Olex2 1.3
(compiled 2020.11.12 svn.r5f609507 for OlexSys, GUI svn.r6408)
;
_audit_update_record
;
2025-02-10 deposited with the CCDC.	2025-09-11 downloaded from the CCDC.
;
_cell_angle_alpha 90
_cell_angle_beta 102.284(5)
_cell_angle_gamma 90
_cell_formula_units_Z 4
_cell_length_a 11.4902(8)
_cell_length_b 10.5660(7)
_cell_length_c 23.4778(15)
_cell_measurement_reflns_used 1688
_cell_measurement_temperature 230(2)
_cell_measurement_theta_max 65.09
_cell_measurement_theta_min 3.85
_cell_volume 2785.1(3)
_computing_cell_refinement ZC5-1-CIF
_computing_data_reduction ZC5-1-CIF
_computing_molecular_graphics 'Olex2 1.3 (Dolomanov et al., 2009)'
_computing_publication_material 'Olex2 1.3 (Dolomanov et al., 2009)'
_computing_structure_refinement 'XL  (Sheldrick, 2008)'
_computing_structure_solution 'olex2.solve 1.3 (Bourhis et al., 2015)'
_diffrn_ambient_temperature 230.0
_diffrn_measured_fraction_theta_full 0.973
_diffrn_measured_fraction_theta_max 0.973
_diffrn_measurement_device_type 'Bruker APEX-II CCD'
_diffrn_measurement_method '\f and \w scans'
_diffrn_radiation_type CuK\a
_diffrn_radiation_wavelength 1.54178
_diffrn_reflns_av_R_equivalents 0.1506
_diffrn_reflns_av_unetI/netI 0.1125
_diffrn_reflns_Laue_measured_fraction_full 0.973
_diffrn_reflns_Laue_measured_fraction_max 0.973
_diffrn_reflns_limit_h_max 13
_diffrn_reflns_limit_h_min -13
_diffrn_reflns_limit_k_max 12
_diffrn_reflns_limit_k_min -10
_diffrn_reflns_limit_l_max 27
_diffrn_reflns_limit_l_min -27
_diffrn_reflns_number 16809
_diffrn_reflns_point_group_measured_fraction_full 0.973
_diffrn_reflns_point_group_measured_fraction_max 0.973
_diffrn_reflns_theta_full 67.394
_diffrn_reflns_theta_max 67.394
_diffrn_reflns_theta_min 3.854
_diffrn_source_current 1.1
_diffrn_source_power 0.055
_diffrn_source_voltage 50.0
_diffrn_standards_number 0
_exptl_absorpt_coefficient_mu 0.523
_exptl_absorpt_correction_T_max 0.7528
_exptl_absorpt_correction_T_min 0.5664
_exptl_absorpt_correction_type none
_exptl_absorpt_process_details
;
SADABS-2016/2 (Bruker,2016/2) was used for absorption correction.
wR2(int) was 0.1134 before and 0.0708 after correction.
The Ratio of minimum to maximum transmission is 0.7524.
The \l/2 correction factor is Not present.
;
_exptl_crystal_density_diffrn 1.198
_exptl_crystal_description block
_exptl_crystal_F_000 1064
_exptl_crystal_size_max 0.15
_exptl_crystal_size_mid 0.13
_exptl_crystal_size_min 0.12
_refine_diff_density_max 0.226
_refine_diff_density_min -0.178
_refine_diff_density_rms 0.045
_refine_ls_extinction_coef 0.0095(10)
_refine_ls_extinction_expression Fc^*^=kFc[1+0.001xFc^2^\l^3^/sin(2\q)]^-1/4^
_refine_ls_extinction_method 'SHELXL-2018/3 (Sheldrick 2018)'
_refine_ls_goodness_of_fit_ref 0.995
_refine_ls_hydrogen_treatment constr
_refine_ls_matrix_type full
_refine_ls_number_parameters 462
_refine_ls_number_reflns 4885
_refine_ls_number_restraints 421
_refine_ls_restrained_S_all 0.959
_refine_ls_R_factor_all 0.1645
_refine_ls_R_factor_gt 0.0768
_refine_ls_shift/su_max 0.000
_refine_ls_shift/su_mean 0.000
_refine_ls_structure_factor_coef Fsqd
_refine_ls_weighting_details 'w=1/[\s^2^(Fo^2^)+(0.1134P)^2^] where P=(Fo^2^+2Fc^2^)/3'
_refine_ls_weighting_scheme calc
_refine_ls_wR_factor_gt 0.1837
_refine_ls_wR_factor_ref 0.2334
_reflns_Friedel_coverage 0.000
_reflns_number_gt 2235
_reflns_number_total 4885
_reflns_threshold_expression 'I > 2\s(I)'
_cod_data_source_file d5ra04941e2.cif
_cod_data_source_block 20231203_nx_230k_0m
_cod_database_code 7250860
_shelx_shelxl_version_number 2018/3
_shelx_space_group_comment
;
The symmetry employed for this shelxl refinement is uniquely defined
by the following loop, which should always be used as a source of
symmetry information in preference to the above space-group names.
They are only intended as comments.
;
_shelx_estimated_absorpt_t_max 0.940
_shelx_estimated_absorpt_t_min 0.926
_olex2_refinement_description
;
1. Fixed Uiso
 At 1.2 times of:
  All C(H) groups, All N(H,H) groups
2. Uiso/Uaniso restraints and constraints
N2 \\sim N1 \\sim C25 \\sim C29 \\sim C25A \\sim C29A \\sim C26 \\sim C28 \\sim
C26A \\sim C28A \\sim C27 \\sim C27A \\sim C30 \\sim C30A \\sim C31 \\sim C31A
\\sim C32 \\sim C32A \\sim C33 \\sim C36 \\sim C33A \\sim C36A \\sim C34 \\sim
C35 \\sim C34A \\sim C35A: within 2A with sigma of 0.01 and sigma for terminal
atoms of 0.02 within 2A
3. Same fragment restrains
{C25A, C26A, C27A, C28A, C29A, C30A, C31A, C32A, C33A, C34A, C35A, C36A} sigma
for 1-2: 0.01, 1-3: 0.04
as in
{C25, C26, C27, C28, C29, C30, C31, C32, C33, C34, C35, C36}
4. Others
 Sof(H2B)=Sof(C25A)=Sof(H25A)=Sof(C26A)=Sof(H26A)=Sof(C27A)=Sof(C28A)=
 Sof(H28A)=Sof(C29A)=Sof(H29A)=Sof(C30A)=Sof(H30A)=Sof(C31A)=Sof(H31A)=
 Sof(C32A)=Sof(C33A)=Sof(H33A)=Sof(C34A)=Sof(H34A)=Sof(C35A)=Sof(H35A)=
 Sof(C36A)=Sof(H36A)=1-FVAR(1)
 Sof(H2A)=Sof(C25)=Sof(H25)=Sof(C26)=Sof(H26)=Sof(C27)=Sof(C28)=Sof(H28)=
 Sof(C29)=Sof(H29)=Sof(C30)=Sof(H30)=Sof(C31)=Sof(H31)=Sof(C32)=Sof(C33)=
 Sof(H33)=Sof(C34)=Sof(H34)=Sof(C35)=Sof(H35)=Sof(C36)=Sof(H36)=FVAR(1)
5.a Aromatic/amide H refined with riding coordinates:
 N2(H2A), N2(H2B), C25(H25), C26(H26), C28(H28), C29(H29), C30(H30), C31(H31),
 C33(H33), C34(H34), C35(H35), C36(H36), C25A(H25A), C26A(H26A), C28A(H28A),
 C29A(H29A), C30A(H30A), C31A(H31A), C33A(H33A), C34A(H34A), C35A(H35A),
 C36A(H36A), C2(H2), C3(H3), C4(H4), C5(H5), C6(H6), C8(H8), C9(H9), C10(H10),
 C11(H11), C12(H12), C14(H14), C15(H15), C16(H16), C17(H17), C18(H18), C20(H20),
  C21(H21), C22(H22), C23(H23), C24(H24)
;
_olex2_submission_special_instructions 'No special instructions were received'

loop_
_space_group_symop_operation_xyz
'x, y, z'
'-x+1/2, y+1/2, -z+1/2'
'-x, -y, -z'
'x-1/2, -y-1/2, z-1/2'

loop_
_atom_site_label
_atom_site_type_symbol
_atom_site_fract_x
_atom_site_fract_y
_atom_site_fract_z
_atom_site_U_iso_or_equiv
_atom_site_adp_type
_atom_site_occupancy
_atom_site_site_symmetry_order
_atom_site_calc_flag
_atom_site_refinement_flags_posn
_atom_site_refinement_flags_adp
_atom_site_refinement_flags_occupancy
_atom_site_disorder_assembly
_atom_site_disorder_group
N1 N 0.1406(3) 0.1956(3) 0.44182(13) 0.0572(8) Uani 1 1 d . U . . .
N2 N 0.5330(3) 0.2816(3) 0.82920(14) 0.0598(9) Uani 1 1 d . U . . .
H2A H 0.558941 0.293768 0.866386 0.072 Uiso 0.638(6) 1 calc R U P A 1
H2B H 0.572607 0.293946 0.864681 0.072 Uiso 0.362(6) 1 calc R U P A 2
C25 C 0.2280(15) 0.2810(19) 0.4651(5) 0.058(2) Uani 0.638(6) 1 d D U P A 1
H25 H 0.248701 0.343979 0.440713 0.069 Uiso 0.638(6) 1 calc R U P A 1
C26 C 0.2865(11) 0.2777(10) 0.5227(4) 0.0574(19) Uani 0.638(6) 1 d D U P A 1
H26 H 0.346289 0.337290 0.537015 0.069 Uiso 0.638(6) 1 calc R U P A 1
C27 C 0.2568(7) 0.1863(8) 0.5593(3) 0.0518(17) Uani 0.638(6) 1 d D U P A 1
C28 C 0.1692(8) 0.0997(10) 0.5347(4) 0.0580(18) Uani 0.638(6) 1 d D U P A 1
H28 H 0.147243 0.034722 0.557620 0.070 Uiso 0.638(6) 1 calc R U P A 1
C29 C 0.1148(14) 0.1095(18) 0.4768(5) 0.058(2) Uani 0.638(6) 1 d D U P A 1
H29 H 0.055333 0.050271 0.461437 0.070 Uiso 0.638(6) 1 calc R U P A 1
C30 C 0.3095(5) 0.1824(6) 0.6220(3) 0.0555(16) Uani 0.638(6) 1 d D U P A 1
H30 H 0.272628 0.129399 0.645080 0.067 Uiso 0.638(6) 1 calc R U P A 1
C31 C 0.4036(5) 0.2464(6) 0.6488(3) 0.0573(16) Uani 0.638(6) 1 d D U P A 1
H31 H 0.446376 0.291864 0.625607 0.069 Uiso 0.638(6) 1 calc R U P A 1
C32 C 0.4467(7) 0.2519(8) 0.7121(3) 0.0537(17) Uani 0.638(6) 1 d D U P A 1
C33 C 0.5598(7) 0.3040(9) 0.7344(4) 0.0553(18) Uani 0.638(6) 1 d D U P A 1
H33 H 0.608837 0.330350 0.709285 0.066 Uiso 0.638(6) 1 calc R U P A 1
C34 C 0.5977(12) 0.3158(15) 0.7950(4) 0.0536(19) Uani 0.638(6) 1 d D U P A 1
H34 H 0.673280 0.350031 0.810489 0.064 Uiso 0.638(6) 1 calc R U P A 1
C35 C 0.4210(14) 0.2249(17) 0.8104(5) 0.065(2) Uani 0.638(6) 1 d D U P A 1
H35 H 0.376175 0.195449 0.836836 0.078 Uiso 0.638(6) 1 calc R U P A 1
C36 C 0.3813(10) 0.2149(11) 0.7523(4) 0.0617(19) Uani 0.638(6) 1 d D U P A 1
H36 H 0.304934 0.180902 0.738400 0.074 Uiso 0.638(6) 1 calc R U P A 1
C25A C 0.132(3) 0.111(3) 0.4869(10) 0.060(3) Uani 0.362(6) 1 d D U P A 2
H25A H 0.078204 0.043167 0.479114 0.072 Uiso 0.362(6) 1 calc R U P A 2
C26A C 0.2016(14) 0.1240(17) 0.5421(8) 0.057(2) Uani 0.362(6) 1 d D U P A 2
H26A H 0.190741 0.069479 0.572153 0.068 Uiso 0.362(6) 1 calc R U P A 2
C27A C 0.2869(13) 0.2177(15) 0.5531(4) 0.052(2) Uani 0.362(6) 1 d D U P A 2
C28A C 0.291(2) 0.2986(18) 0.5070(7) 0.055(3) Uani 0.362(6) 1 d D U P A 2
H28A H 0.345289 0.366061 0.512862 0.066 Uiso 0.362(6) 1 calc R U P A 2
C29A C 0.217(3) 0.284(3) 0.4530(9) 0.056(3) Uani 0.362(6) 1 d D U P A 2
H29A H 0.224029 0.340631 0.423216 0.068 Uiso 0.362(6) 1 calc R U P A 2
C30A C 0.3636(10) 0.2370(11) 0.6106(4) 0.054(2) Uani 0.362(6) 1 d D U P A 2
H30A H 0.430671 0.289218 0.612725 0.064 Uiso 0.362(6) 1 calc R U P A 2
C31A C 0.3468(10) 0.1877(11) 0.6596(4) 0.056(2) Uani 0.362(6) 1 d D U P A 2
H31A H 0.287261 0.125759 0.657285 0.068 Uiso 0.362(6) 1 calc R U P A 2
C32A C 0.4148(13) 0.2228(16) 0.7174(5) 0.056(2) Uani 0.362(6) 1 d D U P A 2
C33A C 0.3681(18) 0.194(2) 0.7666(6) 0.059(3) Uani 0.362(6) 1 d D U P A 2
H33A H 0.297230 0.148011 0.763415 0.071 Uiso 0.362(6) 1 calc R U P A 2
C34A C 0.432(2) 0.238(3) 0.8206(9) 0.062(3) Uani 0.362(6) 1 d D U P A 2
H34A H 0.394482 0.234415 0.852440 0.074 Uiso 0.362(6) 1 calc R U P A 2
C35A C 0.588(2) 0.313(3) 0.7788(7) 0.053(3) Uani 0.362(6) 1 d D U P A 2
H35A H 0.662998 0.353179 0.783718 0.064 Uiso 0.362(6) 1 calc R U P A 2
C36A C 0.5242(14) 0.2807(16) 0.7261(7) 0.054(2) Uani 0.362(6) 1 d D U P A 2
H36A H 0.555984 0.298533 0.693292 0.065 Uiso 0.362(6) 1 calc R U P A 2
C1 C 0.5362(3) 0.2692(4) 0.28301(17) 0.0559(10) Uani 1 1 d . . . . .
C2 C 0.4960(4) 0.3586(4) 0.24023(19) 0.0705(12) Uani 1 1 d . . . . .
H2 H 0.459658 0.432325 0.250565 0.085 Uiso 1 1 calc R U . . .
C3 C 0.5067(4) 0.3446(5) 0.1832(2) 0.0796(14) Uani 1 1 d . . . . .
H3 H 0.479450 0.409078 0.156045 0.096 Uiso 1 1 calc R U . . .
C4 C 0.5571(4) 0.2368(5) 0.1655(2) 0.0764(13) Uani 1 1 d . . . . .
H4 H 0.560940 0.224857 0.126271 0.092 Uiso 1 1 calc R U . . .
C5 C 0.6011(4) 0.1480(5) 0.2068(2) 0.0768(13) Uani 1 1 d . . . . .
H5 H 0.638414 0.075264 0.196074 0.092 Uiso 1 1 calc R U . . .
C6 C 0.5915(4) 0.1637(4) 0.26425(19) 0.0677(12) Uani 1 1 d . . . . .
H6 H 0.623342 0.101142 0.291626 0.081 Uiso 1 1 calc R U . . .
C7 C 0.6517(3) 0.3025(4) 0.39207(16) 0.0531(10) Uani 1 1 d . . . . .
C8 C 0.7113(3) 0.4172(4) 0.38731(18) 0.0601(11) Uani 1 1 d . . . . .
H8 H 0.674854 0.476292 0.359182 0.072 Uiso 1 1 calc R U . . .
C9 C 0.8208(4) 0.4471(4) 0.4220(2) 0.0684(12) Uani 1 1 d . . . . .
H9 H 0.856775 0.525222 0.417288 0.082 Uiso 1 1 calc R U . . .
C10 C 0.8773(4) 0.3628(5) 0.4634(2) 0.0728(13) Uani 1 1 d . . . . .
H10 H 0.951030 0.383233 0.487714 0.087 Uiso 1 1 calc R U . . .
C11 C 0.8240(4) 0.2482(5) 0.4688(2) 0.0716(12) Uani 1 1 d . . . . .
H11 H 0.862004 0.189120 0.496524 0.086 Uiso 1 1 calc R U . . .
C12 C 0.7144(3) 0.2191(4) 0.43333(18) 0.0636(11) Uani 1 1 d . . . . .
H12 H 0.680926 0.139350 0.437396 0.076 Uiso 1 1 calc R U . . .
C13 C 0.4281(3) 0.3925(4) 0.36150(16) 0.0505(9) Uani 1 1 d . . . . .
C14 C 0.4491(3) 0.4738(4) 0.40919(17) 0.0545(10) Uani 1 1 d . . . . .
H14 H 0.522749 0.467888 0.435731 0.065 Uiso 1 1 calc R U . . .
C15 C 0.3675(4) 0.5634(4) 0.4199(2) 0.0643(11) Uani 1 1 d . . . . .
H15 H 0.386422 0.615821 0.452960 0.077 Uiso 1 1 calc R U . . .
C16 C 0.2593(4) 0.5746(4) 0.3820(2) 0.0670(12) Uani 1 1 d . . . . .
H16 H 0.203705 0.635319 0.388440 0.080 Uiso 1 1 calc R U . . .
C17 C 0.2333(4) 0.4955(4) 0.33422(19) 0.0660(12) Uani 1 1 d . . . . .
H17 H 0.159272 0.502050 0.308047 0.079 Uiso 1 1 calc R U . . .
C18 C 0.3162(3) 0.4058(4) 0.32448(17) 0.0570(10) Uani 1 1 d . . . . .
H18 H 0.295999 0.352493 0.291819 0.068 Uiso 1 1 calc R U . . .
C19 C 0.4548(3) 0.1487(4) 0.36805(16) 0.0511(9) Uani 1 1 d . . . . .
C20 C 0.4471(3) 0.1237(4) 0.42606(17) 0.0580(10) Uani 1 1 d . . . . .
H20 H 0.484194 0.179885 0.455381 0.070 Uiso 1 1 calc R U . . .
C21 C 0.3871(4) 0.0195(4) 0.4419(2) 0.0655(11) Uani 1 1 d . . . . .
H21 H 0.385433 0.006034 0.481324 0.079 Uiso 1 1 calc R U . . .
C22 C 0.3303(4) -0.0636(4) 0.4004(2) 0.0685(12) Uani 1 1 d . . . . .
H22 H 0.290156 -0.134410 0.410974 0.082 Uiso 1 1 calc R U . . .
C23 C 0.3330(4) -0.0419(4) 0.3432(2) 0.0736(13) Uani 1 1 d . . . . .
H23 H 0.292754 -0.096962 0.314113 0.088 Uiso 1 1 calc R U . . .
C24 C 0.3950(3) 0.0613(4) 0.32780(18) 0.0628(11) Uani 1 1 d . . . . .
H24 H 0.396637 0.072669 0.288261 0.075 Uiso 1 1 calc R U . . .
B1 B 0.5194(4) 0.2780(4) 0.35110(19) 0.0518(11) Uani 1 1 d . . . . .

loop_
_atom_site_aniso_label
_atom_site_aniso_U_11
_atom_site_aniso_U_22
_atom_site_aniso_U_33
_atom_site_aniso_U_23
_atom_site_aniso_U_13
_atom_site_aniso_U_12
N1 0.0511(17) 0.069(2) 0.0457(17) 0.0049(17) -0.0020(14) -0.0011(16)
N2 0.063(2) 0.067(2) 0.0417(17) -0.0021(16) -0.0068(16) 0.0003(17)
C25 0.059(4) 0.063(3) 0.044(5) 0.003(4) -0.004(4) -0.002(3)
C26 0.063(3) 0.061(4) 0.041(4) 0.001(3) -0.006(4) -0.008(3)
C27 0.053(3) 0.058(4) 0.041(3) 0.003(3) 0.001(3) 0.006(3)
C28 0.052(4) 0.069(4) 0.045(4) 0.001(3) -0.008(3) -0.008(3)
C29 0.053(5) 0.071(3) 0.042(4) 0.001(4) -0.007(3) -0.001(4)
C30 0.058(3) 0.062(3) 0.042(3) 0.003(3) -0.001(3) 0.000(3)
C31 0.057(3) 0.068(3) 0.042(3) 0.002(3) 0.001(3) -0.005(3)
C32 0.051(4) 0.065(4) 0.041(3) 0.002(3) 0.000(3) -0.003(3)
C33 0.051(4) 0.063(4) 0.044(4) -0.002(3) -0.006(3) -0.009(3)
C34 0.052(3) 0.068(3) 0.036(4) -0.003(4) -0.001(4) 0.000(3)
C35 0.059(4) 0.080(4) 0.049(5) -0.005(4) -0.005(4) -0.014(3)
C36 0.056(3) 0.075(4) 0.047(4) 0.002(3) -0.005(3) -0.012(3)
C25A 0.054(5) 0.069(5) 0.048(5) 0.004(5) -0.007(5) -0.008(5)
C26A 0.057(5) 0.067(5) 0.040(4) 0.002(4) -0.002(4) -0.004(4)
C27A 0.055(4) 0.058(4) 0.039(4) 0.001(4) -0.003(4) -0.003(4)
C28A 0.061(4) 0.057(5) 0.040(5) 0.007(4) -0.003(4) -0.004(4)
C29A 0.061(5) 0.061(4) 0.039(6) 0.000(5) -0.008(5) -0.002(4)
C30A 0.052(4) 0.059(4) 0.045(4) 0.000(4) -0.002(4) -0.004(4)
C31A 0.055(4) 0.064(4) 0.046(4) 0.002(4) -0.002(4) -0.003(4)
C32A 0.053(4) 0.066(4) 0.043(4) -0.002(4) -0.004(4) -0.007(4)
C33A 0.056(4) 0.074(5) 0.043(5) 0.001(4) 0.000(4) -0.012(4)
C34A 0.061(5) 0.076(5) 0.041(5) -0.004(5) -0.005(5) -0.011(4)
C35A 0.048(5) 0.067(4) 0.042(5) 0.001(5) 0.004(5) -0.003(4)
C36A 0.052(5) 0.066(4) 0.040(4) 0.000(4) -0.002(4) -0.001(4)
C1 0.055(2) 0.058(2) 0.053(2) -0.003(2) 0.0069(18) -0.0004(19)
C2 0.086(3) 0.069(3) 0.059(3) 0.006(2) 0.020(2) 0.010(2)
C3 0.095(3) 0.084(3) 0.062(3) 0.011(3) 0.020(3) 0.015(3)
C4 0.083(3) 0.093(4) 0.054(3) -0.007(3) 0.016(2) -0.008(3)
C5 0.085(3) 0.076(3) 0.074(3) -0.014(3) 0.027(3) 0.001(3)
C6 0.078(3) 0.062(3) 0.066(3) -0.001(2) 0.020(2) 0.011(2)
C7 0.052(2) 0.052(2) 0.054(2) -0.0004(19) 0.0101(18) 0.0034(18)
C8 0.054(2) 0.057(2) 0.066(3) 0.005(2) 0.006(2) -0.0008(19)
C9 0.062(3) 0.060(3) 0.083(3) -0.009(3) 0.016(2) -0.008(2)
C10 0.055(2) 0.080(3) 0.078(3) -0.007(3) 0.003(2) -0.007(2)
C11 0.063(3) 0.073(3) 0.070(3) 0.009(2) -0.006(2) 0.001(2)
C12 0.053(2) 0.062(3) 0.070(3) 0.008(2) 0.002(2) -0.002(2)
C13 0.050(2) 0.052(2) 0.047(2) 0.0042(19) 0.0056(18) -0.0037(17)
C14 0.051(2) 0.054(2) 0.055(2) -0.002(2) 0.0032(18) 0.0003(18)
C15 0.066(3) 0.057(2) 0.070(3) -0.006(2) 0.016(2) 0.000(2)
C16 0.066(3) 0.056(2) 0.080(3) 0.001(2) 0.018(2) 0.010(2)
C17 0.055(2) 0.074(3) 0.065(3) 0.019(2) 0.004(2) 0.009(2)
C18 0.058(2) 0.060(2) 0.050(2) 0.002(2) 0.0052(19) 0.004(2)
C19 0.044(2) 0.053(2) 0.051(2) -0.0006(19) -0.0010(17) 0.0079(17)
C20 0.061(2) 0.056(2) 0.054(2) -0.002(2) 0.006(2) -0.0014(19)
C21 0.064(3) 0.066(3) 0.065(3) 0.011(2) 0.010(2) -0.005(2)
C22 0.063(3) 0.055(2) 0.084(3) 0.005(2) 0.008(2) -0.003(2)
C23 0.068(3) 0.057(3) 0.086(3) -0.014(3) -0.003(2) -0.006(2)
C24 0.060(2) 0.066(3) 0.056(2) -0.005(2) -0.003(2) -0.002(2)
B1 0.053(2) 0.049(2) 0.051(2) -0.003(2) 0.005(2) 0.000(2)

loop_
_atom_type_symbol
_atom_type_description
_atom_type_scat_dispersion_real
_atom_type_scat_dispersion_imag
_atom_type_scat_source
C C 0.0181 0.0091 'International Tables Vol C Tables 4.2.6.8 and 6.1.1.4'
H H 0.0000 0.0000 'International Tables Vol C Tables 4.2.6.8 and 6.1.1.4'
B B 0.0090 0.0039 'International Tables Vol C Tables 4.2.6.8 and 6.1.1.4'
N N 0.0311 0.0180 'International Tables Vol C Tables 4.2.6.8 and 6.1.1.4'

loop_
_geom_angle_atom_site_label_1
_geom_angle_atom_site_label_2
_geom_angle_atom_site_label_3
_geom_angle
_geom_angle_site_symmetry_1
_geom_angle_site_symmetry_3
_geom_angle_publ_flag
C29 N1 C25 117.0(6) . . ?
C29A N1 C25A 117.8(10) . . ?
C34 N2 H2A 118.4 . . ?
C34 N2 C35 123.3(6) . . ?
C35 N2 H2A 118.4 . . ?
C34A N2 H2B 119.9 . . ?
C34A N2 C35A 120.1(10) . . ?
C35A N2 H2B 119.9 . . ?
N1 C25 H25 118.8 . . ?
N1 C25 C26 122.4(12) . . ?
C26 C25 H25 118.8 . . ?
C25 C26 H26 120.1 . . ?
C25 C26 C27 119.7(10) . . ?
C27 C26 H26 120.1 . . ?
C26 C27 C28 116.9(6) . . ?
C26 C27 C30 122.7(7) . . ?
C28 C27 C30 120.4(7) . . ?
C27 C28 H28 120.0 . . ?
C29 C28 C27 119.9(10) . . ?
C29 C28 H28 120.0 . . ?
N1 C29 C28 124.0(11) . . ?
N1 C29 H29 118.0 . . ?
C28 C29 H29 118.0 . . ?
C27 C30 H30 117.1 . . ?
C31 C30 C27 125.9(7) . . ?
C31 C30 H30 117.1 . . ?
C30 C31 H31 117.6 . . ?
C30 C31 C32 124.9(6) . . ?
C32 C31 H31 117.6 . . ?
C33 C32 C31 118.6(7) . . ?
C36 C32 C31 124.5(7) . . ?
C36 C32 C33 116.8(6) . . ?
C32 C33 H33 120.8 . . ?
C34 C33 C32 118.3(9) . . ?
C34 C33 H33 120.8 . . ?
N2 C34 C33 121.6(10) . . ?
N2 C34 H34 119.2 . . ?
C33 C34 H34 119.2 . . ?
N2 C35 H35 121.9 . . ?
C36 C35 N2 116.3(12) . . ?
C36 C35 H35 121.9 . . ?
C32 C36 H36 118.2 . . ?
C35 C36 C32 123.6(10) . . ?
C35 C36 H36 118.2 . . ?
N1 C25A H25A 119.1 . . ?
C26A C25A N1 122(2) . . ?
C26A C25A H25A 119.1 . . ?
C25A C26A H26A 120.2 . . ?
C25A C26A C27A 119.7(17) . . ?
C27A C26A H26A 120.2 . . ?
C26A C27A C28A 115.8(11) . . ?
C26A C27A C30A 122.6(12) . . ?
C28A C27A C30A 121.5(12) . . ?
C27A C28A H28A 118.9 . . ?
C29A C28A C27A 122.2(18) . . ?
C29A C28A H28A 118.9 . . ?
N1 C29A C28A 123(2) . . ?
N1 C29A H29A 118.7 . . ?
C28A C29A H29A 118.7 . . ?
C27A C30A H30A 117.2 . . ?
C31A C30A C27A 125.5(11) . . ?
C31A C30A H30A 117.2 . . ?
C30A C31A H31A 117.9 . . ?
C30A C31A C32A 124.2(11) . . ?
C32A C31A H31A 117.9 . . ?
C33A C32A C31A 119.1(11) . . ?
C36A C32A C31A 122.8(12) . . ?
C36A C32A C33A 118.1(11) . . ?
C32A C33A H33A 121.5 . . ?
C34A C33A C32A 117.0(17) . . ?
C34A C33A H33A 121.5 . . ?
N2 C34A C33A 125(2) . . ?
N2 C34A H34A 117.7 . . ?
C33A C34A H34A 117.7 . . ?
N2 C35A H35A 122.3 . . ?
C36A C35A N2 115.3(17) . . ?
C36A C35A H35A 122.3 . . ?
C32A C36A H36A 118.1 . . ?
C35A C36A C32A 123.9(16) . . ?
C35A C36A H36A 118.1 . . ?
C2 C1 C6 114.7(4) . . ?
C2 C1 B1 125.0(4) . . ?
C6 C1 B1 120.2(4) . . ?
C1 C2 H2 118.4 . . ?
C3 C2 C1 123.1(4) . . ?
C3 C2 H2 118.4 . . ?
C2 C3 H3 119.7 . . ?
C2 C3 C4 120.7(5) . . ?
C4 C3 H3 119.7 . . ?
C3 C4 H4 121.0 . . ?
C5 C4 C3 118.0(4) . . ?
C5 C4 H4 121.0 . . ?
C4 C5 H5 119.5 . . ?
C4 C5 C6 120.9(5) . . ?
C6 C5 H5 119.5 . . ?
C1 C6 H6 118.8 . . ?
C5 C6 C1 122.4(4) . . ?
C5 C6 H6 118.8 . . ?
C8 C7 B1 119.7(3) . . ?
C12 C7 C8 114.3(4) . . ?
C12 C7 B1 126.0(4) . . ?
C7 C8 H8 118.4 . . ?
C9 C8 C7 123.2(4) . . ?
C9 C8 H8 118.4 . . ?
C8 C9 H9 119.9 . . ?
C10 C9 C8 120.1(4) . . ?
C10 C9 H9 119.9 . . ?
C9 C10 H10 120.6 . . ?
C11 C10 C9 118.8(4) . . ?
C11 C10 H10 120.6 . . ?
C10 C11 H11 119.8 . . ?
C10 C11 C12 120.3(4) . . ?
C12 C11 H11 119.8 . . ?
C7 C12 H12 118.4 . . ?
C11 C12 C7 123.2(4) . . ?
C11 C12 H12 118.4 . . ?
C14 C13 C18 114.7(4) . . ?
C14 C13 B1 124.3(3) . . ?
C18 C13 B1 120.7(3) . . ?
C13 C14 H14 118.1 . . ?
C13 C14 C15 123.9(4) . . ?
C15 C14 H14 118.1 . . ?
C14 C15 H15 120.2 . . ?
C16 C15 C14 119.5(4) . . ?
C16 C15 H15 120.2 . . ?
C15 C16 H16 120.5 . . ?
C15 C16 C17 119.0(4) . . ?
C17 C16 H16 120.5 . . ?
C16 C17 H17 119.8 . . ?
C16 C17 C18 120.5(4) . . ?
C18 C17 H17 119.8 . . ?
C13 C18 H18 118.8 . . ?
C17 C18 C13 122.4(4) . . ?
C17 C18 H18 118.8 . . ?
C20 C19 B1 121.0(3) . . ?
C24 C19 C20 114.1(4) . . ?
C24 C19 B1 124.7(4) . . ?
C19 C20 H20 118.5 . . ?
C21 C20 C19 123.0(4) . . ?
C21 C20 H20 118.5 . . ?
C20 C21 H21 119.9 . . ?
C22 C21 C20 120.3(4) . . ?
C22 C21 H21 119.9 . . ?
C21 C22 H22 120.5 . . ?
C23 C22 C21 119.0(4) . . ?
C23 C22 H22 120.5 . . ?
C22 C23 H23 119.8 . . ?
C22 C23 C24 120.3(4) . . ?
C24 C23 H23 119.8 . . ?
C19 C24 H24 118.3 . . ?
C23 C24 C19 123.3(4) . . ?
C23 C24 H24 118.3 . . ?
C1 B1 C13 113.1(3) . . ?
C7 B1 C1 107.0(3) . . ?
C7 B1 C13 109.7(3) . . ?
C7 B1 C19 113.5(3) . . ?
C19 B1 C1 109.8(3) . . ?
C19 B1 C13 103.8(3) . . ?

loop_
_geom_bond_atom_site_label_1
_geom_bond_atom_site_label_2
_geom_bond_distance
_geom_bond_site_symmetry_2
_geom_bond_publ_flag
N1 C25 1.374(16) . ?
N1 C29 1.300(16) . ?
N1 C25A 1.40(3) . ?
N1 C29A 1.27(3) . ?
N2 H2A 0.8700 . ?
N2 H2B 0.8700 . ?
N2 C34 1.257(13) . ?
N2 C35 1.403(13) . ?
N2 C34A 1.22(2) . ?
N2 C35A 1.50(2) . ?
C25 H25 0.9400 . ?
C25 C26 1.376(11) . ?
C26 H26 0.9400 . ?
C26 C27 1.384(10) . ?
C27 C28 1.392(9) . ?
C27 C30 1.467(7) . ?
C28 H28 0.9400 . ?
C28 C29 1.374(11) . ?
C29 H29 0.9400 . ?
C30 H30 0.9400 . ?
C30 C31 1.317(7) . ?
C31 H31 0.9400 . ?
C31 C32 1.464(7) . ?
C32 C33 1.406(9) . ?
C32 C36 1.382(10) . ?
C33 H33 0.9400 . ?
C33 C34 1.403(10) . ?
C34 H34 0.9400 . ?
C35 H35 0.9400 . ?
C35 C36 1.346(12) . ?
C36 H36 0.9400 . ?
C25A H25A 0.9400 . ?
C25A C26A 1.376(14) . ?
C26A H26A 0.9400 . ?
C26A C27A 1.378(13) . ?
C27A C28A 1.387(11) . ?
C27A C30A 1.461(9) . ?
C28A H28A 0.9400 . ?
C28A C29A 1.374(14) . ?
C29A H29A 0.9400 . ?
C30A H30A 0.9400 . ?
C30A C31A 1.313(9) . ?
C31A H31A 0.9400 . ?
C31A C32A 1.464(9) . ?
C32A C33A 1.405(11) . ?
C32A C36A 1.373(13) . ?
C33A H33A 0.9400 . ?
C33A C34A 1.402(14) . ?
C34A H34A 0.9400 . ?
C35A H35A 0.9400 . ?
C35A C36A 1.344(14) . ?
C36A H36A 0.9400 . ?
C1 C2 1.384(6) . ?
C1 C6 1.400(6) . ?
C1 B1 1.653(6) . ?
C2 H2 0.9400 . ?
C2 C3 1.379(6) . ?
C3 H3 0.9400 . ?
C3 C4 1.381(7) . ?
C4 H4 0.9400 . ?
C4 C5 1.366(7) . ?
C5 H5 0.9400 . ?
C5 C6 1.387(6) . ?
C6 H6 0.9400 . ?
C7 C8 1.408(5) . ?
C7 C12 1.391(5) . ?
C7 B1 1.637(6) . ?
C8 H8 0.9400 . ?
C8 C9 1.382(6) . ?
C9 H9 0.9400 . ?
C9 C10 1.376(6) . ?
C10 H10 0.9400 . ?
C10 C11 1.375(6) . ?
C11 H11 0.9400 . ?
C11 C12 1.388(6) . ?
C12 H12 0.9400 . ?
C13 C14 1.391(5) . ?
C13 C18 1.397(5) . ?
C13 B1 1.653(6) . ?
C14 H14 0.9400 . ?
C14 C15 1.393(5) . ?
C15 H15 0.9400 . ?
C15 C16 1.372(6) . ?
C16 H16 0.9400 . ?
C16 C17 1.379(6) . ?
C17 H17 0.9400 . ?
C17 C18 1.397(6) . ?
C18 H18 0.9400 . ?
C19 C20 1.409(5) . ?
C19 C24 1.393(5) . ?
C19 B1 1.644(6) . ?
C20 H20 0.9400 . ?
C20 C21 1.391(6) . ?
C21 H21 0.9400 . ?
C21 C22 1.370(6) . ?
C22 H22 0.9400 . ?
C22 C23 1.370(6) . ?
C23 H23 0.9400 . ?
C23 C24 1.391(6) . ?
C24 H24 0.9400 . ?

loop_
_geom_torsion_atom_site_label_1
_geom_torsion_atom_site_label_2
_geom_torsion_atom_site_label_3
_geom_torsion_atom_site_label_4
_geom_torsion
_geom_torsion_site_symmetry_1
_geom_torsion_site_symmetry_2
_geom_torsion_site_symmetry_3
_geom_torsion_site_symmetry_4
_geom_torsion_publ_flag
N1 C25 C26 C27 0(2) . . . . ?
N1 C25A C26A C27A -4(4) . . . . ?
N2 C35 C36 C32 3(2) . . . . ?
N2 C35A C36A C32A 0(3) . . . . ?
C25 N1 C29 C28 0(2) . . . . ?
C25 C26 C27 C28 1.3(16) . . . . ?
C25 C26 C27 C30 -175.7(12) . . . . ?
C26 C27 C28 C29 -1.4(15) . . . . ?
C26 C27 C30 C31 -13.3(13) . . . . ?
C27 C28 C29 N1 1(2) . . . . ?
C27 C30 C31 C32 172.8(8) . . . . ?
C28 C27 C30 C31 169.8(8) . . . . ?
C29 N1 C25 C26 0(2) . . . . ?
C30 C27 C28 C29 175.6(11) . . . . ?
C30 C31 C32 C33 168.4(8) . . . . ?
C30 C31 C32 C36 -14.9(13) . . . . ?
C31 C32 C33 C34 176.4(10) . . . . ?
C31 C32 C36 C35 -177.6(14) . . . . ?
C32 C33 C34 N2 -0.3(18) . . . . ?
C33 C32 C36 C35 -0.9(18) . . . . ?
C34 N2 C35 C36 -4(2) . . . . ?
C35 N2 C34 C33 3(2) . . . . ?
C36 C32 C33 C34 -0.6(14) . . . . ?
C25A N1 C29A C28A 0(4) . . . . ?
C25A C26A C27A C28A 4(3) . . . . ?
C25A C26A C27A C30A -180(2) . . . . ?
C26A C27A C28A C29A -2(3) . . . . ?
C26A C27A C30A C31A -14(2) . . . . ?
C27A C28A C29A N1 1(4) . . . . ?
C27A C30A C31A C32A -170.8(14) . . . . ?
C28A C27A C30A C31A 161.7(16) . . . . ?
C29A N1 C25A C26A 2(4) . . . . ?
C30A C27A C28A C29A -178(2) . . . . ?
C30A C31A C32A C33A 161.0(15) . . . . ?
C30A C31A C32A C36A -20(2) . . . . ?
C31A C32A C33A C34A -175(2) . . . . ?
C31A C32A C36A C35A -179.7(19) . . . . ?
C32A C33A C34A N2 -12(4) . . . . ?
C33A C32A C36A C35A -1(3) . . . . ?
C34A N2 C35A C36A -6(3) . . . . ?
C35A N2 C34A C33A 12(4) . . . . ?
C36A C32A C33A C34A 6(3) . . . . ?
C1 C2 C3 C4 1.4(8) . . . . ?
C2 C1 C6 C5 -2.3(6) . . . . ?
C2 C1 B1 C7 -110.6(4) . . . . ?
C2 C1 B1 C13 10.3(6) . . . . ?
C2 C1 B1 C19 125.8(4) . . . . ?
C2 C3 C4 C5 -3.2(7) . . . . ?
C3 C4 C5 C6 2.3(7) . . . . ?
C4 C5 C6 C1 0.5(7) . . . . ?
C6 C1 C2 C3 1.4(7) . . . . ?
C6 C1 B1 C7 71.4(5) . . . . ?
C6 C1 B1 C13 -167.7(4) . . . . ?
C6 C1 B1 C19 -52.3(5) . . . . ?
C7 C8 C9 C10 0.4(7) . . . . ?
C8 C7 C12 C11 2.7(6) . . . . ?
C8 C7 B1 C1 66.4(5) . . . . ?
C8 C7 B1 C13 -56.6(5) . . . . ?
C8 C7 B1 C19 -172.2(3) . . . . ?
C8 C9 C10 C11 1.3(7) . . . . ?
C9 C10 C11 C12 -0.8(7) . . . . ?
C10 C11 C12 C7 -1.3(7) . . . . ?
C12 C7 C8 C9 -2.3(6) . . . . ?
C12 C7 B1 C1 -114.1(4) . . . . ?
C12 C7 B1 C13 122.9(4) . . . . ?
C12 C7 B1 C19 7.2(6) . . . . ?
C13 C14 C15 C16 -0.1(6) . . . . ?
C14 C13 C18 C17 1.2(6) . . . . ?
C14 C13 B1 C1 -137.1(4) . . . . ?
C14 C13 B1 C7 -17.7(5) . . . . ?
C14 C13 B1 C19 104.0(4) . . . . ?
C14 C15 C16 C17 0.7(6) . . . . ?
C15 C16 C17 C18 -0.4(6) . . . . ?
C16 C17 C18 C13 -0.6(6) . . . . ?
C18 C13 C14 C15 -0.8(6) . . . . ?
C18 C13 B1 C1 49.3(5) . . . . ?
C18 C13 B1 C7 168.7(3) . . . . ?
C18 C13 B1 C19 -69.6(4) . . . . ?
C19 C20 C21 C22 -1.0(6) . . . . ?
C20 C19 C24 C23 -0.1(6) . . . . ?
C20 C19 B1 C1 170.0(3) . . . . ?
C20 C19 B1 C7 50.3(5) . . . . ?
C20 C19 B1 C13 -68.8(4) . . . . ?
C20 C21 C22 C23 -0.5(6) . . . . ?
C21 C22 C23 C24 1.6(7) . . . . ?
C22 C23 C24 C19 -1.4(7) . . . . ?
C24 C19 C20 C21 1.2(6) . . . . ?
C24 C19 B1 C1 -15.8(5) . . . . ?
C24 C19 B1 C7 -135.6(4) . . . . ?
C24 C19 B1 C13 105.4(4) . . . . ?
B1 C1 C2 C3 -176.7(4) . . . . ?
B1 C1 C6 C5 175.9(4) . . . . ?
B1 C7 C8 C9 177.2(4) . . . . ?
B1 C7 C12 C11 -176.7(4) . . . . ?
B1 C13 C14 C15 -174.8(4) . . . . ?
B1 C13 C18 C17 175.4(4) . . . . ?
B1 C19 C20 C21 176.0(4) . . . . ?
B1 C19 C24 C23 -174.6(4) . . . . ?
